data_9011061
loop_
_publ_author_name
'Ringertz, H.'

_publ_section_title
;
 The molecular and crystal structure of uric acid
;
_journal_name_full 'Acta Crystallographica'
_journal_page_first 397
_journal_page_last 403
_journal_paper_doi 10.1107/S0365110X66000914
_journal_volume 20
_journal_year 1966
_chemical_compound_source Synthetic
_chemical_formula_sum 'C5 H4 N4 O3'
_chemical_name_mineral Uricite
_space_group_IT_number 14
_symmetry_space_group_name_Hall '-P 2yab'
_symmetry_space_group_name_H-M 'P 1 21/a 1'
_cell_angle_alpha 90
_cell_angle_beta 65.10
_cell_angle_gamma 90
_cell_length_a 14.464
_cell_length_b 7.403
_cell_length_c 6.208
_cell_formula_units_Z 4
_cell_volume 602.943
_database_code_amcsd 0009301
_exptl_crystal_density_diffrn 1.852
_cod_database_code 9011061

loop_
_space_group_symop_operation_xyz
x,y,z
1/2+x,1/2-y,z
1/2-x,1/2+y,-z
-x,-y,-z

loop_
_atom_site_aniso_label
_atom_site_aniso_U_11
_atom_site_aniso_U_22
_atom_site_aniso_U_33
_atom_site_aniso_U_12
_atom_site_aniso_U_13
_atom_site_aniso_U_23
C1 0.02773 0.02527 0.03020 -0.00192 -0.01684 -0.00042
C2 0.02093 0.02055 0.02907 -0.00128 -0.01385 0.00127
C3 0.02040 0.02832 0.02891 0.00010 -0.01272 -0.00148
C4 0.01962 0.02638 0.03052 -0.00231 -0.01198 0.00443
C5 0.01596 0.02776 0.02586 -0.00084 -0.01010 0.00106
N1 0.02590 0.03026 0.02602 -0.00340 -0.01722 -0.00169
N2 0.01822 0.03165 0.03068 0.00138 -0.01347 -0.00401
N3 0.01613 0.03276 0.02715 -0.00010 -0.01085 -0.00443
N4 0.01613 0.03054 0.02650 0.00320 -0.01085 -0.00211
O1 0.03540 0.04720 0.03614 0.00143 -0.02021 -0.01014
O2 0.01517 0.04887 0.04064 -0.00285 -0.01347 -0.00042
O3 0.02363 0.04081 0.02988 0.00025 -0.01235 -0.00845

loop_
_atom_site_label
_atom_site_fract_x
_atom_site_fract_y
_atom_site_fract_z
C1 0.39588 0.42200 0.87757
C2 0.36545 0.26650 0.58328
C3 0.46484 0.21754 0.46398
C4 0.53826 0.26650 0.54745
C5 0.38108 0.11110 0.26193
H1 0.54600 0.40100 0.82000
H2 0.26800 0.42800 0.83700
H3 0.55000 0.06100 0.14600
H4 0.25700 0.21300 0.49200
N1 0.49430 0.36422 0.75924
N2 0.32883 0.36683 0.78474
N3 0.47474 0.12343 0.26222
N4 0.31415 0.20174 0.45958
O1 0.36783 0.51657 0.05543
O2 0.63000 0.23031 0.45254
O3 0.35938 0.03350 0.11202

loop_
_cod_related_entry_id
_cod_related_entry_database
_cod_related_entry_code
1 AMCSD 0009301
